data_4512815
loop_
_publ_author_name
'Brown, Houston J. S.'
'Wiese, Stefan'
'Roberts, John A. S.'
'Bullock, R. Morris'
'Helm, Monte L.'

_publ_section_title
;
 Electrocatalytic Hydrogen Production by [Ni(7PPh2NH)2]2+: Removing the
 Distinction Between Endo- and Exo-Protonation Sites
;
_journal_issue 4
_journal_name_full 'ACS Catalysis'
_journal_page_first 2116
_journal_paper_doi 10.1021/cs502132y
_journal_volume 5
_journal_year 2015
_chemical_formula_moiety 'C58 H58 N2 Ni P4, 2(B F4)'
_chemical_formula_sum 'C58 H58 B2 F8 N2 Ni P4'
_chemical_formula_weight 1139.27
_chemical_name_common '[Ni(7PPh2NDPM1)2](BF4)2'
_chemical_name_systematic
; 
 ? 
;
_space_group_IT_number 14
_symmetry_cell_setting monoclinic
_symmetry_space_group_name_Hall '-P 2yn'
_symmetry_space_group_name_H-M 'P 1 21/n 1'
_atom_sites_solution_hydrogens geom
_atom_sites_solution_primary direct
_atom_sites_solution_secondary difmap
_audit_creation_method SHELXL-97
_cell_angle_alpha 90.00
_cell_angle_beta 97.200(2)
_cell_angle_gamma 90.00
_cell_formula_units_Z 2
_cell_length_a 9.2602(7)
_cell_length_b 20.7179(14)
_cell_length_c 14.2353(11)
_cell_measurement_reflns_used 6620
_cell_measurement_temperature 100(2)
_cell_measurement_theta_max 26.71
_cell_measurement_theta_min 2.43
_cell_volume 2709.5(3)
_computing_cell_refinement 'Bruker SAINT'
_computing_data_collection 'Bruker APEX2'
_computing_data_reduction 'Bruker SAINT'
_computing_molecular_graphics 'Bruker SHELXTL'
_computing_publication_material 'Bruker SHELXTL'
_computing_structure_refinement 'SHELXL-97 (Sheldrick, 2008)'
_computing_structure_solution 'SHELXS-97 (Sheldrick, 2008)'
_diffrn_ambient_temperature 100(2)
_diffrn_measured_fraction_theta_full 0.996
_diffrn_measured_fraction_theta_max 0.996
_diffrn_measurement_device_type 'Bruker APEX-II CCD'
_diffrn_measurement_method '\f and \w scans'
_diffrn_radiation_monochromator graphite
_diffrn_radiation_source 'fine-focus sealed tube'
_diffrn_radiation_type MoK\a
_diffrn_radiation_wavelength 0.71073
_diffrn_reflns_av_R_equivalents 0.0567
_diffrn_reflns_av_sigmaI/netI 0.0629
_diffrn_reflns_limit_h_max 11
_diffrn_reflns_limit_h_min -11
_diffrn_reflns_limit_k_max 26
_diffrn_reflns_limit_k_min -26
_diffrn_reflns_limit_l_max 17
_diffrn_reflns_limit_l_min -18
_diffrn_reflns_number 22320
_diffrn_reflns_theta_full 26.80
_diffrn_reflns_theta_max 26.80
_diffrn_reflns_theta_min 1.75
_exptl_absorpt_coefficient_mu 0.545
_exptl_absorpt_correction_T_max 0.9681
_exptl_absorpt_correction_T_min 0.9476
_exptl_absorpt_correction_type multi-scan
_exptl_absorpt_process_details 'SADABS; (Sheldrick, 2006)'
_exptl_crystal_colour yellow
_exptl_crystal_density_diffrn 1.396
_exptl_crystal_density_method 'not measured'
_exptl_crystal_description block
_exptl_crystal_F_000 1180
_exptl_crystal_size_max 0.10
_exptl_crystal_size_mid 0.06
_exptl_crystal_size_min 0.06
_refine_diff_density_max 1.439
_refine_diff_density_min -0.630
_refine_diff_density_rms 0.078
_refine_ls_extinction_method none
_refine_ls_goodness_of_fit_ref 1.019
_refine_ls_hydrogen_treatment constr
_refine_ls_matrix_type full
_refine_ls_number_parameters 340
_refine_ls_number_reflns 5784
_refine_ls_number_restraints 0
_refine_ls_restrained_S_all 1.019
_refine_ls_R_factor_all 0.0850
_refine_ls_R_factor_gt 0.0526
_refine_ls_shift/su_max 0.000
_refine_ls_shift/su_mean 0.000
_refine_ls_structure_factor_coef Fsqd
_refine_ls_weighting_details 'calc w=1/[\s^2^(Fo^2^)+(0.0713P)^2^+2.2447P] where P=(Fo^2^+2Fc^2^)/3'
_refine_ls_weighting_scheme calc
_refine_ls_wR_factor_gt 0.1277
_refine_ls_wR_factor_ref 0.1435
_reflns_number_gt 4084
_reflns_number_total 5784
_reflns_threshold_expression >2sigma(I)
_cod_data_source_file cs502132y_si_002.cif
_cod_data_source_block helm035_0m
_cod_depositor_comments
;
The following automatic conversions were performed:

'_symmetry_cell_setting' value 'Monoclinic' changed to 'monoclinic'
according to
/usr/data/users/saulius/crontab/automatic-downloads/rss-feeds/ACS/lib/dictionaries/cif_core.dic
dictionary named 'cif_core.dic' version 2.4.2 from 2011-04-26.

Automatic conversion script
Id: cif_fix_values 3086 2015-02-26 13:12:21Z robertas 

 Adding full bibliography for 4512815--4512816.cif.
;
_cod_original_sg_symbol_H-M P2(1)/n
_cod_database_code 4512815

loop_
_symmetry_equiv_pos_as_xyz
'x, y, z'
'-x+1/2, y+1/2, -z+1/2'
'-x, -y, -z'
'x-1/2, -y-1/2, z-1/2'

loop_
_atom_site_label
_atom_site_type_symbol
_atom_site_fract_x
_atom_site_fract_y
_atom_site_fract_z
_atom_site_U_iso_or_equiv
_atom_site_adp_type
_atom_site_occupancy
_atom_site_symmetry_multiplicity
_atom_site_calc_flag
_atom_site_refinement_flags
Ni1 Ni 0.5000 0.0000 0.5000 0.01824(15) Uani 1 2 d S
P1 P 0.63902(9) 0.07023(4) 0.58423(6) 0.02011(19) Uani 1 1 d .
P2 P 0.63772(9) 0.03309(4) 0.39588(6) 0.01983(19) Uani 1 1 d .
N1 N 0.6356(3) 0.16220(12) 0.44391(19) 0.0224(6) Uani 1 1 d .
C1 C 0.5811(4) 0.15022(14) 0.5354(2) 0.0244(7) Uani 1 1 d .
H1A H 0.4734 0.1525 0.5266 0.029 Uiso 1 1 calc R
H1B H 0.6180 0.1842 0.5810 0.029 Uiso 1 1 calc R
C2 C 0.5775(4) 0.11654(14) 0.3692(2) 0.0241(7) Uani 1 1 d .
H2A H 0.6097 0.1300 0.3084 0.029 Uiso 1 1 calc R
H2B H 0.4699 0.1181 0.3618 0.029 Uiso 1 1 calc R
C3 C 0.8250(3) 0.06243(16) 0.5562(2) 0.0265(7) Uani 1 1 d .
H3A H 0.8759 0.1043 0.5664 0.032 Uiso 1 1 calc R
H3B H 0.8780 0.0302 0.5987 0.032 Uiso 1 1 calc R
C4 C 0.8246(3) 0.04126(16) 0.4528(2) 0.0263(7) Uani 1 1 d .
H4A H 0.8758 -0.0005 0.4506 0.032 Uiso 1 1 calc R
H4B H 0.8766 0.0736 0.4185 0.032 Uiso 1 1 calc R
C5 C 0.5956(4) 0.22938(14) 0.4106(2) 0.0249(7) Uani 1 1 d .
H5 H 0.4870 0.2321 0.3991 0.030 Uiso 1 1 calc R
C6 C 0.6588(4) 0.08127(15) 0.7111(2) 0.0252(7) Uani 1 1 d .
C7 C 0.5801(4) 0.12874(18) 0.7522(3) 0.0377(9) Uani 1 1 d .
H7 H 0.5105 0.1540 0.7136 0.045 Uiso 1 1 calc R
C8 C 0.6033(5) 0.13919(19) 0.8497(3) 0.0473(10) Uani 1 1 d .
H8 H 0.5499 0.1718 0.8772 0.057 Uiso 1 1 calc R
C9 C 0.7020(5) 0.1028(2) 0.9057(3) 0.0479(11) Uani 1 1 d .
H9 H 0.7180 0.1106 0.9719 0.058 Uiso 1 1 calc R
C10 C 0.7791(5) 0.0547(2) 0.8663(3) 0.0482(11) Uani 1 1 d .
H10 H 0.8472 0.0292 0.9058 0.058 Uiso 1 1 calc R
C11 C 0.7572(4) 0.04343(18) 0.7694(3) 0.0374(9) Uani 1 1 d .
H11 H 0.8092 0.0100 0.7428 0.045 Uiso 1 1 calc R
C12 C 0.6579(3) -0.00105(15) 0.2810(2) 0.0252(7) Uani 1 1 d .
C13 C 0.7499(4) -0.05351(17) 0.2752(3) 0.0393(9) Uani 1 1 d .
H13 H 0.7930 -0.0744 0.3312 0.047 Uiso 1 1 calc R
C14 C 0.7786(5) -0.0754(2) 0.1865(3) 0.0538(12) Uani 1 1 d .
H14 H 0.8428 -0.1108 0.1823 0.065 Uiso 1 1 calc R
C15 C 0.7154(5) -0.0465(2) 0.1069(3) 0.0526(12) Uani 1 1 d .
H15 H 0.7367 -0.0612 0.0470 0.063 Uiso 1 1 calc R
C16 C 0.6209(6) 0.0040(2) 0.1116(3) 0.0523(12) Uani 1 1 d .
H16 H 0.5749 0.0231 0.0550 0.063 Uiso 1 1 calc R
C17 C 0.5924(5) 0.02702(18) 0.1985(3) 0.0390(9) Uani 1 1 d .
H17 H 0.5276 0.0623 0.2015 0.047 Uiso 1 1 calc R
C18 C 0.6487(4) 0.27870(14) 0.4856(2) 0.0275(7) Uani 1 1 d .
C19 C 0.5495(4) 0.32043(17) 0.5197(3) 0.0380(9) Uani 1 1 d .
H19 H 0.4498 0.3183 0.4940 0.046 Uiso 1 1 calc R
C20 C 0.5931(5) 0.36508(18) 0.5902(3) 0.0456(10) Uani 1 1 d .
H20 H 0.5241 0.3933 0.6125 0.055 Uiso 1 1 calc R
C21 C 0.7372(5) 0.36793(17) 0.6274(3) 0.0416(10) Uani 1 1 d .
H21 H 0.7676 0.3976 0.6769 0.050 Uiso 1 1 calc R
C22 C 0.8370(5) 0.32849(17) 0.5937(3) 0.0408(9) Uani 1 1 d .
H22 H 0.9367 0.3318 0.6188 0.049 Uiso 1 1 calc R
C23 C 0.7941(4) 0.28340(16) 0.5229(3) 0.0350(8) Uani 1 1 d .
H23 H 0.8643 0.2560 0.5002 0.042 Uiso 1 1 calc R
C24 C 0.6541(4) 0.24270(15) 0.3177(2) 0.0282(8) Uani 1 1 d .
C25 C 0.7929(4) 0.22443(16) 0.3024(3) 0.0334(8) Uani 1 1 d .
H25 H 0.8556 0.2042 0.3516 0.040 Uiso 1 1 calc R
C26 C 0.8412(5) 0.23555(18) 0.2149(3) 0.0427(10) Uani 1 1 d .
H26 H 0.9364 0.2225 0.2048 0.051 Uiso 1 1 calc R
C27 C 0.7531(5) 0.26504(19) 0.1437(3) 0.0461(11) Uani 1 1 d .
H27 H 0.7861 0.2717 0.0839 0.055 Uiso 1 1 calc R
C28 C 0.6158(5) 0.28514(19) 0.1588(3) 0.0483(11) Uani 1 1 d .
H28 H 0.5556 0.3073 0.1102 0.058 Uiso 1 1 calc R
C29 C 0.5653(4) 0.27288(17) 0.2456(3) 0.0378(9) Uani 1 1 d .
H29 H 0.4694 0.2854 0.2550 0.045 Uiso 1 1 calc R
B1 B 0.1658(5) 0.1298(2) 0.4076(4) 0.0385(10) Uani 1 1 d .
F1 F 0.1065(4) 0.09258(14) 0.3347(2) 0.0836(10) Uani 1 1 d .
F2 F 0.2523(3) 0.09437(15) 0.4750(3) 0.1120(15) Uani 1 1 d .
F3 F 0.0546(3) 0.15501(14) 0.45212(19) 0.0658(8) Uani 1 1 d .
F4 F 0.2452(3) 0.18061(11) 0.3801(2) 0.0612(8) Uani 1 1 d .

loop_
_atom_site_aniso_label
_atom_site_aniso_U_11
_atom_site_aniso_U_22
_atom_site_aniso_U_33
_atom_site_aniso_U_23
_atom_site_aniso_U_13
_atom_site_aniso_U_12
Ni1 0.0197(3) 0.0137(3) 0.0224(3) 0.0002(2) 0.0069(2) -0.0023(2)
P1 0.0217(4) 0.0164(4) 0.0229(4) 0.0006(3) 0.0055(3) -0.0023(3)
P2 0.0215(4) 0.0153(4) 0.0241(4) 0.0003(3) 0.0081(3) -0.0016(3)
N1 0.0256(14) 0.0154(12) 0.0275(15) 0.0015(11) 0.0083(11) -0.0016(10)
C1 0.0280(17) 0.0156(15) 0.0305(18) 0.0006(13) 0.0074(14) -0.0001(13)
C2 0.0301(18) 0.0149(14) 0.0279(17) 0.0019(13) 0.0059(14) -0.0016(13)
C3 0.0194(16) 0.0276(17) 0.0326(18) 0.0020(15) 0.0037(14) -0.0039(13)
C4 0.0199(16) 0.0264(17) 0.0343(18) 0.0028(15) 0.0096(14) 0.0000(13)
C5 0.0260(17) 0.0155(14) 0.0339(19) 0.0033(13) 0.0064(14) -0.0001(12)
C6 0.0298(18) 0.0221(16) 0.0235(17) 0.0016(13) 0.0025(14) -0.0058(13)
C7 0.050(2) 0.0316(19) 0.033(2) -0.0010(16) 0.0103(18) 0.0051(17)
C8 0.073(3) 0.036(2) 0.036(2) -0.0072(18) 0.017(2) 0.004(2)
C9 0.069(3) 0.049(2) 0.025(2) -0.0038(19) 0.003(2) -0.016(2)
C10 0.055(3) 0.055(3) 0.031(2) 0.0058(19) -0.0060(19) -0.002(2)
C11 0.046(2) 0.035(2) 0.031(2) 0.0024(16) 0.0051(17) 0.0005(17)
C12 0.0281(17) 0.0211(15) 0.0283(17) -0.0001(14) 0.0106(14) -0.0042(14)
C13 0.052(2) 0.0284(19) 0.039(2) -0.0036(17) 0.0135(19) 0.0070(17)
C14 0.067(3) 0.042(2) 0.056(3) -0.016(2) 0.024(2) 0.013(2)
C15 0.081(3) 0.046(2) 0.036(2) -0.011(2) 0.028(2) -0.005(2)
C16 0.087(3) 0.044(2) 0.026(2) 0.0015(19) 0.009(2) -0.006(2)
C17 0.055(2) 0.0316(19) 0.031(2) -0.0001(16) 0.0075(18) 0.0005(17)
C18 0.038(2) 0.0147(15) 0.0318(19) 0.0070(14) 0.0105(15) -0.0021(13)
C19 0.042(2) 0.0267(18) 0.049(2) 0.0000(17) 0.0200(18) 0.0016(16)
C20 0.060(3) 0.0281(19) 0.053(3) -0.0108(19) 0.026(2) -0.0045(18)
C21 0.070(3) 0.0238(18) 0.033(2) -0.0028(16) 0.012(2) -0.0118(18)
C22 0.047(2) 0.0287(19) 0.044(2) -0.0005(17) -0.0031(19) -0.0066(17)
C23 0.040(2) 0.0216(17) 0.043(2) 0.0004(16) 0.0019(17) 0.0015(15)
C24 0.039(2) 0.0145(15) 0.0321(19) 0.0035(14) 0.0077(15) -0.0049(14)
C25 0.037(2) 0.0283(18) 0.035(2) 0.0046(16) 0.0071(16) -0.0064(15)
C26 0.048(2) 0.035(2) 0.049(2) -0.0032(19) 0.022(2) -0.0148(18)
C27 0.066(3) 0.042(2) 0.032(2) 0.0059(18) 0.016(2) -0.022(2)
C28 0.069(3) 0.038(2) 0.036(2) 0.0114(18) -0.001(2) -0.013(2)
C29 0.043(2) 0.0293(18) 0.041(2) 0.0039(17) 0.0015(18) -0.0032(16)
B1 0.027(2) 0.036(2) 0.054(3) 0.011(2) 0.012(2) -0.0020(18)
F1 0.134(3) 0.0680(19) 0.0591(18) -0.0200(15) 0.0515(19) -0.0375(19)
F2 0.066(2) 0.0611(19) 0.196(4) 0.068(2) -0.036(2) -0.0143(16)
F3 0.0517(16) 0.0824(19) 0.0674(18) -0.0284(15) 0.0241(14) -0.0207(14)
F4 0.0479(15) 0.0371(13) 0.103(2) 0.0238(14) 0.0274(15) -0.0037(11)

loop_
_atom_type_symbol
_atom_type_description
_atom_type_scat_dispersion_real
_atom_type_scat_dispersion_imag
_atom_type_scat_source
C C 0.0033 0.0016 'International Tables Vol C Tables 4.2.6.8 and 6.1.1.4'
H H 0.0000 0.0000 'International Tables Vol C Tables 4.2.6.8 and 6.1.1.4'
B B 0.0013 0.0007 'International Tables Vol C Tables 4.2.6.8 and 6.1.1.4'
N N 0.0061 0.0033 'International Tables Vol C Tables 4.2.6.8 and 6.1.1.4'
F F 0.0171 0.0103 'International Tables Vol C Tables 4.2.6.8 and 6.1.1.4'
P P 0.1023 0.0942 'International Tables Vol C Tables 4.2.6.8 and 6.1.1.4'
Ni Ni 0.3393 1.1124 'International Tables Vol C Tables 4.2.6.8 and 6.1.1.4'

loop_
_geom_angle_atom_site_label_1
_geom_angle_atom_site_label_2
_geom_angle_atom_site_label_3
_geom_angle
_geom_angle_site_symmetry_1
_geom_angle_site_symmetry_3
P2 Ni1 P2 180.0 . 3_656
P2 Ni1 P1 100.93(3) . 3_656
P2 Ni1 P1 79.07(3) 3_656 3_656
P2 Ni1 P1 79.07(3) . .
P2 Ni1 P1 100.93(3) 3_656 .
P1 Ni1 P1 180.0 3_656 .
C6 P1 C3 104.48(15) . .
C6 P1 C1 104.51(15) . .
C3 P1 C1 103.56(15) . .
C6 P1 Ni1 127.49(11) . .
C3 P1 Ni1 109.07(11) . .
C1 P1 Ni1 105.40(11) . .
C12 P2 C4 103.75(15) . .
C12 P2 C2 104.07(15) . .
C4 P2 C2 104.49(15) . .
C12 P2 Ni1 128.68(11) . .
C4 P2 Ni1 109.26(11) . .
C2 P2 Ni1 104.32(11) . .
C2 N1 C1 113.2(2) . .
C2 N1 C5 108.3(2) . .
C1 N1 C5 109.6(2) . .
N1 C1 P1 111.5(2) . .
N1 C1 H1A 109.3 . .
P1 C1 H1A 109.3 . .
N1 C1 H1B 109.3 . .
P1 C1 H1B 109.3 . .
H1A C1 H1B 108.0 . .
N1 C2 P2 112.3(2) . .
N1 C2 H2A 109.1 . .
P2 C2 H2A 109.1 . .
N1 C2 H2B 109.1 . .
P2 C2 H2B 109.1 . .
H2A C2 H2B 107.9 . .
C4 C3 P1 110.3(2) . .
C4 C3 H3A 109.6 . .
P1 C3 H3A 109.6 . .
C4 C3 H3B 109.6 . .
P1 C3 H3B 109.6 . .
H3A C3 H3B 108.1 . .
C3 C4 P2 109.9(2) . .
C3 C4 H4A 109.7 . .
P2 C4 H4A 109.7 . .
C3 C4 H4B 109.7 . .
P2 C4 H4B 109.7 . .
H4A C4 H4B 108.2 . .
N1 C5 C18 111.0(3) . .
N1 C5 C24 110.0(3) . .
C18 C5 C24 111.8(3) . .
N1 C5 H5 107.9 . .
C18 C5 H5 107.9 . .
C24 C5 H5 107.9 . .
C11 C6 C7 118.9(3) . .
C11 C6 P1 120.0(3) . .
C7 C6 P1 121.0(3) . .
C8 C7 C6 120.2(4) . .
C8 C7 H7 119.9 . .
C6 C7 H7 119.9 . .
C9 C8 C7 120.3(4) . .
C9 C8 H8 119.8 . .
C7 C8 H8 119.8 . .
C8 C9 C10 120.3(4) . .
C8 C9 H9 119.9 . .
C10 C9 H9 119.9 . .
C9 C10 C11 120.2(4) . .
C9 C10 H10 119.9 . .
C11 C10 H10 119.9 . .
C10 C11 C6 120.0(4) . .
C10 C11 H11 120.0 . .
C6 C11 H11 120.0 . .
C17 C12 C13 119.1(3) . .
C17 C12 P2 121.3(3) . .
C13 C12 P2 119.5(3) . .
C12 C13 C14 119.7(4) . .
C12 C13 H13 120.1 . .
C14 C13 H13 120.1 . .
C15 C14 C13 120.1(4) . .
C15 C14 H14 119.9 . .
C13 C14 H14 119.9 . .
C14 C15 C16 120.7(4) . .
C14 C15 H15 119.6 . .
C16 C15 H15 119.6 . .
C15 C16 C17 120.1(4) . .
C15 C16 H16 120.0 . .
C17 C16 H16 120.0 . .
C12 C17 C16 120.2(4) . .
C12 C17 H17 119.9 . .
C16 C17 H17 119.9 . .
C23 C18 C19 118.4(3) . .
C23 C18 C5 122.0(3) . .
C19 C18 C5 119.6(3) . .
C20 C19 C18 121.4(4) . .
C20 C19 H19 119.3 . .
C18 C19 H19 119.3 . .
C21 C20 C19 119.2(4) . .
C21 C20 H20 120.4 . .
C19 C20 H20 120.4 . .
C22 C21 C20 120.4(4) . .
C22 C21 H21 119.8 . .
C20 C21 H21 119.8 . .
C21 C22 C23 120.7(4) . .
C21 C22 H22 119.6 . .
C23 C22 H22 119.6 . .
C18 C23 C22 119.9(4) . .
C18 C23 H23 120.1 . .
C22 C23 H23 120.1 . .
C29 C24 C25 119.0(3) . .
C29 C24 C5 119.1(3) . .
C25 C24 C5 121.9(3) . .
C24 C25 C26 120.3(4) . .
C24 C25 H25 119.8 . .
C26 C25 H25 119.8 . .
C27 C26 C25 120.6(4) . .
C27 C26 H26 119.7 . .
C25 C26 H26 119.7 . .
C26 C27 C28 119.8(4) . .
C26 C27 H27 120.1 . .
C28 C27 H27 120.1 . .
C27 C28 C29 119.9(4) . .
C27 C28 H28 120.0 . .
C29 C28 H28 120.0 . .
C24 C29 C28 120.3(4) . .
C24 C29 H29 119.8 . .
C28 C29 H29 119.8 . .
F1 B1 F4 113.5(4) . .
F1 B1 F3 108.3(3) . .
F4 B1 F3 107.4(3) . .
F1 B1 F2 112.0(4) . .
F4 B1 F2 108.7(3) . .
F3 B1 F2 106.5(4) . .

loop_
_geom_bond_atom_site_label_1
_geom_bond_atom_site_label_2
_geom_bond_distance
_geom_bond_site_symmetry_2
Ni1 P2 2.1833(8) .
Ni1 P2 2.1833(8) 3_656
Ni1 P1 2.1966(8) 3_656
Ni1 P1 2.1966(8) .
P1 C6 1.807(3) .
P1 C3 1.823(3) .
P1 C1 1.851(3) .
P2 C12 1.812(3) .
P2 C4 1.824(3) .
P2 C2 1.841(3) .
N1 C2 1.474(4) .
N1 C1 1.476(4) .
N1 C5 1.502(4) .
C1 H1A 0.9900 .
C1 H1B 0.9900 .
C2 H2A 0.9900 .
C2 H2B 0.9900 .
C3 C4 1.535(5) .
C3 H3A 0.9900 .
C3 H3B 0.9900 .
C4 H4A 0.9900 .
C4 H4B 0.9900 .
C5 C18 1.515(5) .
C5 C24 1.516(5) .
C5 H5 1.0000 .
C6 C11 1.394(5) .
C6 C7 1.396(5) .
C7 C8 1.395(5) .
C7 H7 0.9500 .
C8 C9 1.362(6) .
C8 H8 0.9500 .
C9 C10 1.386(6) .
C9 H9 0.9500 .
C10 C11 1.390(5) .
C10 H10 0.9500 .
C11 H11 0.9500 .
C12 C17 1.381(5) .
C12 C13 1.390(5) .
C13 C14 1.398(5) .
C13 H13 0.9500 .
C14 C15 1.350(6) .
C14 H14 0.9500 .
C15 C16 1.370(6) .
C15 H15 0.9500 .
C16 C17 1.383(5) .
C16 H16 0.9500 .
C17 H17 0.9500 .
C18 C23 1.387(5) .
C18 C19 1.392(5) .
C19 C20 1.387(5) .
C19 H19 0.9500 .
C20 C21 1.374(6) .
C20 H20 0.9500 .
C21 C22 1.365(6) .
C21 H21 0.9500 .
C22 C23 1.395(5) .
C22 H22 0.9500 .
C23 H23 0.9500 .
C24 C29 1.382(5) .
C24 C25 1.384(5) .
C25 C26 1.393(5) .
C25 H25 0.9500 .
C26 C27 1.364(6) .
C26 H26 0.9500 .
C27 C28 1.380(6) .
C27 H27 0.9500 .
C28 C29 1.398(6) .
C28 H28 0.9500 .
C29 H29 0.9500 .
B1 F1 1.353(6) .
B1 F4 1.369(5) .
B1 F3 1.377(5) .
B1 F2 1.382(5) .
